data_7008241
loop_
_publ_author_name
'Patra, Srikanta'
'Sarkar, Biprajit'
'Ghumaan, Sandeep'
'Patil, Mahendra P.'
'Mobin, Shaikh M.'
'Sunoj, Raghavan B.'
'Kaim, Wolfgang'
'Lahiri, Goutam Kumar'

_publ_section_title
;
 Isomeric ruthenium terpyridine complexes [Ru(trpy)(L)Cl]n+ containing
 the unsymmetrically bidentate acceptor
 L=3-amino-6-(3,5-dimethylpyrazol-1-yl)-1,2,4,5-tetrazine. Synthesis,
 structures, electrochemistry, spectroscopy and DFT calculations.
;
_journal_issue 7
_journal_name_full 'Dalton transactions (Cambridge, England : 2003)'
_journal_page_first 1188
_journal_page_last 1194
_journal_paper_doi 10.1039/b500152h
_journal_year 2005
_chemical_formula_sum 'C22 H21 Cl2 N10 O4.5 Ru'
_chemical_formula_weight 669.46
_chemical_name_systematic
;
?
;
_space_group_IT_number 2
_symmetry_cell_setting triclinic
_symmetry_space_group_name_Hall '-P 1'
_symmetry_space_group_name_H-M 'P -1'
_atom_sites_solution_hydrogens geom
_atom_sites_solution_primary direct
_atom_sites_solution_secondary difmap
_audit_creation_method SHELXL-97
_cell_angle_alpha 94.398(7)
_cell_angle_beta 104.293(8)
_cell_angle_gamma 112.925(10)
_cell_formula_units_Z 2
_cell_length_a 8.8430(12)
_cell_length_b 10.6290(11)
_cell_length_c 15.7520(10)
_cell_measurement_reflns_used 25
_cell_measurement_temperature 293(2)
_cell_measurement_theta_max 11.9800
_cell_measurement_theta_min 5.4800
_cell_volume 1296.4(3)
_computing_cell_refinement 'Argus (Nonius, MACH3 software)'
_computing_data_collection 'Argus (Nonius, MACH3 software)'
_computing_data_reduction 'Maxus (Nonius software)'
_computing_molecular_graphics Ortep
_computing_publication_material Shelx97
_computing_structure_refinement 'SHELXL-97 (Sheldrick, 1997)'
_computing_structure_solution 'SHELXS-97 (Sheldrick, 1990)'
_diffrn_ambient_temperature 293(2)
_diffrn_measured_fraction_theta_full 0.999
_diffrn_measured_fraction_theta_max 0.999
_diffrn_measurement_device_type 'Nonius MACH3'
_diffrn_measurement_method \w/q-scan
_diffrn_radiation_monochromator graphite
_diffrn_radiation_source 'fine-focus sealed tube'
_diffrn_radiation_type MoK\a
_diffrn_radiation_wavelength 0.71073
_diffrn_reflns_av_R_equivalents 0.0234
_diffrn_reflns_av_sigmaI/netI 0.0573
_diffrn_reflns_limit_h_max 10
_diffrn_reflns_limit_h_min 0
_diffrn_reflns_limit_k_max 11
_diffrn_reflns_limit_k_min -12
_diffrn_reflns_limit_l_max 18
_diffrn_reflns_limit_l_min -18
_diffrn_reflns_number 4895
_diffrn_reflns_theta_full 24.94
_diffrn_reflns_theta_max 24.94
_diffrn_reflns_theta_min 1.36
_diffrn_standards_decay_% <3%
_diffrn_standards_interval_time 3600
_diffrn_standards_number 3
_exptl_absorpt_coefficient_mu 0.865
_exptl_absorpt_correction_T_max 0.7815
_exptl_absorpt_correction_T_min 0.7236
_exptl_absorpt_correction_type psi-scan
_exptl_crystal_colour Purple
_exptl_crystal_density_diffrn 1.715
_exptl_crystal_density_method 'not measured'
_exptl_crystal_description Block
_exptl_crystal_F_000 674
_exptl_crystal_size_max 0.40
_exptl_crystal_size_mid 0.33
_exptl_crystal_size_min 0.30
_refine_diff_density_max 0.869
_refine_diff_density_min -0.760
_refine_diff_density_rms 0.099
_refine_ls_extinction_method none
_refine_ls_goodness_of_fit_ref 1.038
_refine_ls_hydrogen_treatment mixed
_refine_ls_matrix_type full
_refine_ls_number_parameters 445
_refine_ls_number_reflns 4568
_refine_ls_number_restraints 0
_refine_ls_restrained_S_all 1.038
_refine_ls_R_factor_all 0.0786
_refine_ls_R_factor_gt 0.0443
_refine_ls_shift/su_max 1.178
_refine_ls_shift/su_mean 0.004
_refine_ls_structure_factor_coef Fsqd
_refine_ls_weighting_details 'w=1/[\s^2^(Fo^2^)+(0.0702P)^2^+0.5324P] where P=(Fo^2^+2Fc^2^)/3'
_refine_ls_weighting_scheme calc
_refine_ls_wR_factor_gt 0.1066
_refine_ls_wR_factor_ref 0.1207
_reflns_number_gt 3467
_reflns_number_total 4568
_reflns_threshold_expression >2sigma(I)
_cod_data_source_file b500152h.txt
_cod_data_source_block gk196a
_cod_depositor_comments
;
The following automatic conversions were performed:
'_symmetry_cell_setting' value 'Triclinic' changed to 'triclinic'
according to '/home/saulius/struct/CIF-dictionaries/cif_core.dic'
dictionary named 'cif_core.dic' version 2.4.1 from
2010-06-29.

'_exptl_absorpt_correction_type' value 'Psi-scan' changed to
'psi-scan' according to
'/home/saulius/struct/CIF-dictionaries/cif_core.dic' dictionary named
'cif_core.dic' version 2.4.1 from 2010-06-29.

Automatic conversion script
Id: cif_fix_enum 1527 2010-12-29 10:47:43Z saulius 

The following automatic conversions were performed:

'_refine_ls_weighting_scheme' value 'calc
w=1/[\s^2^(Fo^2^)+(0.0702P)^2^+0.5324P] where P=(Fo^2^+2Fc^2^)/3' was
changed to 'calc'. New tag '_refine_ls_weighting_details' was
created. The value of the new tag was set to
'w=1/[\s^2^(Fo^2^)+(0.0702P)^2^+0.5324P] where P=(Fo^2^+2Fc^2^)/3'.

Automatic conversion script
Id: cif_fix_values 3143 2015-03-26 13:38:13Z robertas 
;
_cod_original_cell_volume 1296.4(2)
_cod_original_formula_sum 'C22 H21 Cl2 N10 O4.50 Ru'
_cod_database_code 7008241

loop_
_symmetry_equiv_pos_as_xyz
'x, y, z'
'-x, -y, -z'

loop_
_atom_site_label
_atom_site_type_symbol
_atom_site_fract_x
_atom_site_fract_y
_atom_site_fract_z
_atom_site_U_iso_or_equiv
_atom_site_adp_type
_atom_site_occupancy
_atom_site_calc_flag
_atom_site_refinement_flags
_atom_site_disorder_assembly
_atom_site_disorder_group
Ru1 Ru 0.86991(5) 0.89866(4) 0.71656(3) 0.03044(15) Uani 1 d . . .
Cl1 Cl 0.64520(17) 0.77421(15) 0.57660(9) 0.0434(3) Uani 1 d . . .
N1 N 0.8208(5) 0.7380(4) 0.7913(3) 0.0366(10) Uani 1 d . . .
N2 N 0.9359(6) 0.7830(5) 0.8755(3) 0.0387(10) Uani 1 d . . .
N3 N 1.0476(5) 0.9909(4) 0.8294(3) 0.0324(9) Uani 1 d . . .
N4 N 1.1612(6) 1.1227(5) 0.8454(3) 0.0394(10) Uani 1 d . . .
N5 N 1.1671(7) 0.9718(5) 0.9775(3) 0.0578(14) Uani 1 d . . .
N6 N 1.2821(7) 1.1040(5) 0.9956(3) 0.0570(14) Uani 1 d . . .
N7 N 1.3897(9) 1.3046(6) 0.9431(4) 0.0601(16) Uani 1 d . . .
N8 N 1.0475(5) 0.8729(5) 0.6591(3) 0.0384(10) Uani 1 d . . .
N9 N 0.9392(5) 1.0658(4) 0.6645(3) 0.0336(9) Uani 1 d . . .
N10 N 0.7167(5) 0.9874(4) 0.7527(3) 0.0336(9) Uani 1 d . . .
C1 C 0.5708(11) 0.5200(8) 0.7085(6) 0.0594(18) Uani 1 d . . .
C2 C 0.7134(7) 0.6083(6) 0.7886(4) 0.0426(13) Uani 1 d . . .
C3 C 0.7612(9) 0.5714(7) 0.8711(4) 0.0507(16) Uani 1 d . . .
C4 C 0.9017(8) 0.6802(6) 0.9257(4) 0.0471(14) Uani 1 d . . .
C5 C 1.0110(11) 0.6943(9) 1.0174(5) 0.0611(19) Uani 1 d . . .
C6 C 1.0570(7) 0.9191(5) 0.8971(3) 0.0360(12) Uani 1 d . . .
C7 C 1.2743(7) 1.1728(6) 0.9289(3) 0.0419(13) Uani 1 d . . .
C8 C 1.0958(8) 0.7683(7) 0.6567(4) 0.0458(14) Uani 1 d . . .
C9 C 1.2205(9) 0.7687(9) 0.6199(4) 0.0610(19) Uani 1 d . . .
C10 C 1.2983(9) 0.8783(9) 0.5825(4) 0.0613(19) Uani 1 d . . .
C11 C 1.2493(8) 0.9857(8) 0.5821(4) 0.0488(15) Uani 1 d . . .
C12 C 1.1235(7) 0.9820(6) 0.6209(3) 0.0390(12) Uani 1 d . . .
C13 C 1.0634(7) 1.0916(6) 0.6241(3) 0.0371(12) Uani 1 d . . .
C14 C 1.1200(8) 1.2135(7) 0.5921(4) 0.0505(15) Uani 1 d . . .
C15 C 1.0499(9) 1.3065(7) 0.6011(4) 0.0525(16) Uani 1 d . . .
C16 C 0.9247(9) 1.2782(6) 0.6428(4) 0.0477(14) Uani 1 d . . .
C17 C 0.8712(7) 1.1563(5) 0.6759(3) 0.0361(11) Uani 1 d . . .
C18 C 0.7465(7) 1.1118(6) 0.7268(3) 0.0380(12) Uani 1 d . . .
C19 C 0.6640(9) 1.1904(7) 0.7499(4) 0.0539(16) Uani 1 d . . .
C20 C 0.5535(9) 1.1430(7) 0.7992(4) 0.0553(17) Uani 1 d . . .
C21 C 0.5236(8) 1.0180(7) 0.8245(4) 0.0509(15) Uani 1 d . . .
C22 C 0.6080(7) 0.9428(6) 0.8000(4) 0.0404(13) Uani 1 d . . .
Cl2 Cl 1.2327(2) 0.59068(19) 0.83907(12) 0.0636(4) Uani 1 d . . .
O1 O 1.3056(13) 0.5403(9) 0.9014(8) 0.239(7) Uani 1 d . . .
O2 O 1.0564(7) 0.5153(7) 0.8087(4) 0.106(2) Uani 1 d . . .
O3 O 1.2944(13) 0.6018(10) 0.7660(7) 0.171(4) Uani 1 d . . .
O4 O 1.2723(9) 0.7308(7) 0.8742(5) 0.125(2) Uani 1 d . . .
O111 O 0.266(2) 0.5033(16) 0.4752(13) 0.064(4) Uani 0.50 d P . .
H14 H 1.197(8) 1.226(6) 0.567(4) 0.047(17) Uiso 1 d . . .
H8 H 1.058(6) 0.707(5) 0.685(3) 0.013(12) Uiso 1 d . . .
H1 H 0.514(7) 0.561(6) 0.686(4) 0.034(16) Uiso 1 d . . .
H16 H 0.879(7) 1.339(6) 0.652(4) 0.048(16) Uiso 1 d . . .
H15 H 1.077(8) 1.386(7) 0.581(4) 0.055(18) Uiso 1 d . . .
H5 H 0.957(8) 0.627(7) 1.037(4) 0.05(2) Uiso 1 d . . .
H22 H 0.593(6) 0.861(6) 0.815(3) 0.034(14) Uiso 1 d . . .
H19 H 0.692(7) 1.270(6) 0.738(4) 0.036(15) Uiso 1 d . . .
H3 H 0.710(8) 0.496(6) 0.882(4) 0.046(17) Uiso 1 d . . .
H5B H 1.039(12) 0.787(10) 1.062(6) 0.12(3) Uiso 1 d . . .
H7N H 1.461(9) 1.334(7) 0.982(5) 0.05(2) Uiso 1 d . . .
H21 H 0.454(8) 0.977(7) 0.864(4) 0.07(2) Uiso 1 d . . .
H5A H 1.129(11) 0.714(9) 1.019(5) 0.10(3) Uiso 1 d . . .
H1A H 0.618(11) 0.487(9) 0.663(6) 0.10(3) Uiso 1 d . . .
H9 H 1.253(7) 0.703(6) 0.622(4) 0.044(16) Uiso 1 d . . .
H20 H 0.507(8) 1.194(6) 0.818(4) 0.054(18) Uiso 1 d . . .
H10 H 1.377(9) 0.876(7) 0.558(4) 0.07(2) Uiso 1 d . . .
H7N` H 1.355(11) 1.368(9) 0.905(6) 0.10(3) Uiso 1 d . . .
H11 H 1.290(9) 1.048(7) 0.559(4) 0.06(2) Uiso 1 d . . .
H1B H 0.496(11) 0.461(9) 0.723(5) 0.09(3) Uiso 1 d . . .
H111 H 0.291(10) 0.537(7) 0.471(5) 0.000(18) Uiso 1 d . . .

loop_
_atom_site_aniso_label
_atom_site_aniso_U_11
_atom_site_aniso_U_22
_atom_site_aniso_U_33
_atom_site_aniso_U_23
_atom_site_aniso_U_13
_atom_site_aniso_U_12
Ru1 0.0314(2) 0.0354(2) 0.0287(2) 0.00689(15) 0.01057(16) 0.01733(18)
Cl1 0.0381(7) 0.0507(8) 0.0372(7) 0.0027(6) 0.0080(6) 0.0176(6)
N1 0.038(2) 0.038(2) 0.040(2) 0.0088(19) 0.013(2) 0.021(2)
N2 0.041(3) 0.042(3) 0.036(2) 0.011(2) 0.014(2) 0.019(2)
N3 0.031(2) 0.039(2) 0.032(2) 0.0062(18) 0.0110(18) 0.018(2)
N4 0.044(3) 0.040(3) 0.031(2) 0.0027(19) 0.008(2) 0.017(2)
N5 0.071(4) 0.052(3) 0.036(3) 0.014(2) 0.001(3) 0.020(3)
N6 0.065(3) 0.053(3) 0.037(3) 0.009(2) 0.000(2) 0.018(3)
N7 0.058(4) 0.049(4) 0.052(4) -0.001(3) -0.003(3) 0.014(3)
N8 0.033(2) 0.050(3) 0.030(2) 0.0022(19) 0.0049(18) 0.019(2)
N9 0.031(2) 0.038(2) 0.027(2) 0.0080(18) 0.0056(18) 0.0113(19)
N10 0.036(2) 0.035(2) 0.030(2) 0.0044(18) 0.0083(18) 0.0155(19)
C1 0.057(5) 0.044(4) 0.070(5) 0.014(4) 0.014(4) 0.017(4)
C2 0.037(3) 0.040(3) 0.059(4) 0.011(3) 0.023(3) 0.021(3)
C3 0.063(4) 0.038(4) 0.069(4) 0.028(3) 0.036(4) 0.026(3)
C4 0.059(4) 0.049(4) 0.052(3) 0.025(3) 0.031(3) 0.031(3)
C5 0.071(5) 0.064(5) 0.051(4) 0.030(4) 0.020(4) 0.026(4)
C6 0.040(3) 0.038(3) 0.036(3) 0.010(2) 0.013(2) 0.021(2)
C7 0.043(3) 0.047(3) 0.035(3) 0.002(2) 0.008(2) 0.021(3)
C8 0.051(4) 0.053(4) 0.041(3) 0.010(3) 0.011(3) 0.032(3)
C9 0.063(4) 0.090(5) 0.054(4) 0.012(4) 0.017(3) 0.058(4)
C10 0.051(4) 0.099(6) 0.049(4) 0.010(4) 0.020(3) 0.045(4)
C11 0.036(3) 0.076(5) 0.036(3) 0.009(3) 0.013(3) 0.024(3)
C12 0.034(3) 0.053(3) 0.031(3) 0.005(2) 0.011(2) 0.019(3)
C13 0.035(3) 0.050(3) 0.024(2) 0.008(2) 0.010(2) 0.016(3)
C14 0.045(4) 0.058(4) 0.045(3) 0.012(3) 0.024(3) 0.010(3)
C15 0.064(4) 0.039(3) 0.047(3) 0.012(3) 0.024(3) 0.009(3)
C16 0.064(4) 0.039(3) 0.042(3) 0.005(3) 0.016(3) 0.024(3)
C17 0.041(3) 0.034(3) 0.033(3) 0.006(2) 0.010(2) 0.017(2)
C18 0.044(3) 0.040(3) 0.034(3) 0.006(2) 0.013(2) 0.022(3)
C19 0.065(4) 0.045(4) 0.067(4) 0.013(3) 0.024(3) 0.035(3)
C20 0.063(4) 0.057(4) 0.067(4) 0.011(3) 0.036(4) 0.037(4)
C21 0.055(4) 0.059(4) 0.056(4) 0.013(3) 0.032(3) 0.032(3)
C22 0.045(3) 0.045(3) 0.039(3) 0.013(3) 0.019(3) 0.023(3)
Cl2 0.0514(10) 0.0711(11) 0.0695(11) 0.0291(9) 0.0180(8) 0.0244(9)
O1 0.177(9) 0.115(6) 0.261(11) 0.096(7) -0.123(8) -0.005(6)
O2 0.060(4) 0.111(5) 0.117(5) -0.017(4) 0.025(3) 0.013(3)
O3 0.206(9) 0.186(9) 0.207(9) 0.081(7) 0.159(8) 0.104(8)
O4 0.120(6) 0.074(4) 0.169(7) 0.001(4) 0.047(5) 0.031(4)
O111 0.054(8) 0.038(8) 0.089(9) 0.004(7) 0.033(6) 0.004(6)

loop_
_atom_type_symbol
_atom_type_description
_atom_type_scat_dispersion_real
_atom_type_scat_dispersion_imag
_atom_type_scat_source
C C 0.0033 0.0016 'International Tables Vol C Tables 4.2.6.8 and 6.1.1.4'
H H 0.0000 0.0000 'International Tables Vol C Tables 4.2.6.8 and 6.1.1.4'
O O 0.0106 0.0060 'International Tables Vol C Tables 4.2.6.8 and 6.1.1.4'
N N 0.0061 0.0033 'International Tables Vol C Tables 4.2.6.8 and 6.1.1.4'
Cl Cl 0.1484 0.1585 'International Tables Vol C Tables 4.2.6.8 and 6.1.1.4'
Ru Ru -1.2594 0.8363 'International Tables Vol C Tables 4.2.6.8 and 6.1.1.4'

loop_
_geom_angle_atom_site_label_1
_geom_angle_atom_site_label_2
_geom_angle_atom_site_label_3
_geom_angle
_geom_angle_site_symmetry_1
_geom_angle_site_symmetry_3
_geom_angle_publ_flag
N3 Ru1 N9 93.11(17) . . ?
N3 Ru1 N10 90.72(16) . . ?
N9 Ru1 N10 79.95(17) . . ?
N3 Ru1 N8 91.03(16) . . ?
N9 Ru1 N8 79.30(18) . . ?
N10 Ru1 N8 159.24(17) . . ?
N3 Ru1 N1 78.38(17) . . ?
N9 Ru1 N1 171.36(16) . . ?
N10 Ru1 N1 98.48(16) . . ?
N8 Ru1 N1 102.13(17) . . ?
N3 Ru1 Cl1 177.76(13) . . ?
N9 Ru1 Cl1 89.04(12) . . ?
N10 Ru1 Cl1 90.24(12) . . ?
N8 Ru1 Cl1 88.79(12) . . ?
N1 Ru1 Cl1 99.48(12) . . ?
C2 N1 N2 105.8(4) . . ?
C2 N1 Ru1 143.2(4) . . ?
N2 N1 Ru1 110.9(3) . . ?
N1 N2 C6 117.3(4) . . ?
N1 N2 C4 111.4(5) . . ?
C6 N2 C4 131.3(5) . . ?
N4 N3 C6 117.4(4) . . ?
N4 N3 Ru1 123.4(3) . . ?
C6 N3 Ru1 119.2(4) . . ?
N3 N4 C7 116.0(4) . . ?
C6 N5 N6 119.0(5) . . ?
C7 N6 N5 115.8(5) . . ?
C7 N7 H7N 121(6) . . ?
C7 N7 H7N` 117(5) . . ?
H7N N7 H7N` 119(8) . . ?
C8 N8 C12 118.1(5) . . ?
C8 N8 Ru1 129.2(4) . . ?
C12 N8 Ru1 112.7(3) . . ?
C17 N9 C13 121.9(4) . . ?
C17 N9 Ru1 118.9(3) . . ?
C13 N9 Ru1 119.0(4) . . ?
C22 N10 C18 119.1(5) . . ?
C22 N10 Ru1 128.9(4) . . ?
C18 N10 Ru1 111.9(3) . . ?
C2 C1 H1 112(4) . . ?
C2 C1 H1A 110(5) . . ?
H1 C1 H1A 110(6) . . ?
C2 C1 H1B 110(6) . . ?
H1 C1 H1B 97(7) . . ?
H1A C1 H1B 117(8) . . ?
N1 C2 C3 109.3(5) . . ?
N1 C2 C1 123.4(6) . . ?
C3 C2 C1 127.3(6) . . ?
C4 C3 C2 108.9(5) . . ?
C4 C3 H3 127(4) . . ?
C2 C3 H3 124(4) . . ?
C3 C4 N2 104.7(5) . . ?
C3 C4 C5 131.3(6) . . ?
N2 C4 C5 124.0(6) . . ?
C4 C5 H5 106(5) . . ?
C4 C5 H5B 114(5) . . ?
H5 C5 H5B 109(7) . . ?
C4 C5 H5A 112(5) . . ?
H5 C5 H5A 119(7) . . ?
H5B C5 H5A 97(7) . . ?
N5 C6 N3 124.8(5) . . ?
N5 C6 N2 121.0(5) . . ?
N3 C6 N2 114.2(4) . . ?
N6 C7 N7 118.1(5) . . ?
N6 C7 N4 126.9(5) . . ?
N7 C7 N4 115.0(5) . . ?
N8 C8 C9 122.7(7) . . ?
N8 C8 H8 118(3) . . ?
C9 C8 H8 119(3) . . ?
C10 C9 C8 119.5(7) . . ?
C10 C9 H9 119(4) . . ?
C8 C9 H9 121(4) . . ?
C9 C10 C11 119.3(6) . . ?
C9 C10 H10 118(5) . . ?
C11 C10 H10 122(5) . . ?
C10 C11 C12 119.5(7) . . ?
C10 C11 H11 121(5) . . ?
C12 C11 H11 120(5) . . ?
N8 C12 C11 120.9(6) . . ?
N8 C12 C13 115.6(4) . . ?
C11 C12 C13 123.4(6) . . ?
N9 C13 C14 119.2(5) . . ?
N9 C13 C12 113.3(5) . . ?
C14 C13 C12 127.5(5) . . ?
C15 C14 C13 120.1(6) . . ?
C15 C14 H14 123(4) . . ?
C13 C14 H14 117(4) . . ?
C16 C15 C14 119.6(6) . . ?
C16 C15 H15 115(4) . . ?
C14 C15 H15 125(4) . . ?
C15 C16 C17 119.6(6) . . ?
C15 C16 H16 122(4) . . ?
C17 C16 H16 118(4) . . ?
N9 C17 C16 119.6(5) . . ?
N9 C17 C18 112.9(4) . . ?
C16 C17 C18 127.5(5) . . ?
N10 C18 C19 120.1(5) . . ?
N10 C18 C17 116.2(4) . . ?
C19 C18 C17 123.6(5) . . ?
C20 C19 C18 119.8(6) . . ?
C20 C19 H19 121(4) . . ?
C18 C19 H19 118(4) . . ?
C21 C20 C19 119.7(6) . . ?
C21 C20 H20 119(4) . . ?
C19 C20 H20 121(4) . . ?
C20 C21 C22 118.7(6) . . ?
C20 C21 H21 127(4) . . ?
C22 C21 H21 114(4) . . ?
N10 C22 C21 122.5(6) . . ?
N10 C22 H22 115(3) . . ?
C21 C22 H22 122(3) . . ?
O1 Cl2 O2 112.0(6) . . ?
O1 Cl2 O3 115.0(8) . . ?
O2 Cl2 O3 108.2(5) . . ?
O1 Cl2 O4 108.6(6) . . ?
O2 Cl2 O4 109.3(4) . . ?
O3 Cl2 O4 103.2(5) . . ?

loop_
_geom_bond_atom_site_label_1
_geom_bond_atom_site_label_2
_geom_bond_distance
_geom_bond_site_symmetry_2
_geom_bond_publ_flag
Ru1 N3 1.934(4) . ?
Ru1 N9 1.956(4) . ?
Ru1 N10 2.084(4) . ?
Ru1 N8 2.088(4) . ?
Ru1 N1 2.115(4) . ?
Ru1 Cl1 2.4291(14) . ?
N1 C2 1.325(7) . ?
N1 N2 1.372(6) . ?
N2 C6 1.376(7) . ?
N2 C4 1.380(7) . ?
N3 N4 1.326(6) . ?
N3 C6 1.363(6) . ?
N4 C7 1.357(7) . ?
N5 C6 1.312(7) . ?
N5 N6 1.332(7) . ?
N6 C7 1.328(7) . ?
N7 C7 1.335(8) . ?
N7 H7N 0.70(7) . ?
N7 H7N` 1.02(9) . ?
N8 C8 1.338(7) . ?
N8 C12 1.363(7) . ?
N9 C17 1.341(6) . ?
N9 C13 1.350(6) . ?
N10 C22 1.326(7) . ?
N10 C18 1.360(7) . ?
C1 C2 1.475(9) . ?
C1 H1 0.82(6) . ?
C1 H1A 1.02(9) . ?
C1 H1B 0.81(9) . ?
C2 C3 1.399(8) . ?
C3 C4 1.349(9) . ?
C3 H3 0.81(6) . ?
C4 C5 1.486(9) . ?
C5 H5 0.82(7) . ?
C5 H5B 1.07(10) . ?
C5 H5A 0.98(9) . ?
C8 C9 1.365(9) . ?
C8 H8 0.82(4) . ?
C9 C10 1.363(11) . ?
C9 H9 0.85(6) . ?
C10 C11 1.370(10) . ?
C10 H10 0.88(7) . ?
C11 C12 1.384(8) . ?
C11 H11 0.78(6) . ?
C12 C13 1.459(8) . ?
C13 C14 1.380(8) . ?
C14 C15 1.372(9) . ?
C14 H14 0.84(6) . ?
C15 C16 1.371(9) . ?
C15 H15 0.89(6) . ?
C16 C17 1.387(8) . ?
C16 H16 0.91(6) . ?
C17 C18 1.474(7) . ?
C18 C19 1.386(8) . ?
C19 C20 1.365(9) . ?
C19 H19 0.83(6) . ?
C20 C21 1.362(9) . ?
C20 H20 0.87(6) . ?
C21 C22 1.379(8) . ?
C21 H21 0.99(7) . ?
C22 H22 0.89(5) . ?
Cl2 O1 1.305(7) . ?
Cl2 O2 1.379(6) . ?
Cl2 O3 1.385(7) . ?
Cl2 O4 1.421(7) . ?
O111 H111 0.36(7) . ?

loop_
_geom_torsion_atom_site_label_1
_geom_torsion_atom_site_label_2
_geom_torsion_atom_site_label_3
_geom_torsion_atom_site_label_4
_geom_torsion
_geom_torsion_site_symmetry_1
_geom_torsion_site_symmetry_2
_geom_torsion_site_symmetry_3
_geom_torsion_site_symmetry_4
_geom_torsion_publ_flag
N3 Ru1 N1 C2 175.7(6) . . . . ?
N9 Ru1 N1 C2 165.6(10) . . . . ?
N10 Ru1 N1 C2 86.7(6) . . . . ?
N8 Ru1 N1 C2 -95.8(6) . . . . ?
Cl1 Ru1 N1 C2 -5.0(6) . . . . ?
N3 Ru1 N1 N2 -0.1(3) . . . . ?
N9 Ru1 N1 N2 -10.2(13) . . . . ?
N10 Ru1 N1 N2 -89.1(3) . . . . ?
N8 Ru1 N1 N2 88.5(3) . . . . ?
Cl1 Ru1 N1 N2 179.3(3) . . . . ?
C2 N1 N2 C6 -176.5(4) . . . . ?
Ru1 N1 N2 C6 0.9(5) . . . . ?
C2 N1 N2 C4 0.8(5) . . . . ?
Ru1 N1 N2 C4 178.2(3) . . . . ?
N9 Ru1 N3 N4 -1.1(4) . . . . ?
N10 Ru1 N3 N4 -81.1(4) . . . . ?
N8 Ru1 N3 N4 78.2(4) . . . . ?
N1 Ru1 N3 N4 -179.6(4) . . . . ?
Cl1 Ru1 N3 N4 164(3) . . . . ?
N9 Ru1 N3 C6 177.8(4) . . . . ?
N10 Ru1 N3 C6 97.8(4) . . . . ?
N8 Ru1 N3 C6 -102.9(4) . . . . ?
N1 Ru1 N3 C6 -0.7(3) . . . . ?
Cl1 Ru1 N3 C6 -18(3) . . . . ?
C6 N3 N4 C7 -0.8(6) . . . . ?
Ru1 N3 N4 C7 178.1(3) . . . . ?
C6 N5 N6 C7 0.3(9) . . . . ?
N3 Ru1 N8 C8 88.7(5) . . . . ?
N9 Ru1 N8 C8 -178.3(5) . . . . ?
N10 Ru1 N8 C8 -176.5(5) . . . . ?
N1 Ru1 N8 C8 10.4(5) . . . . ?
Cl1 Ru1 N8 C8 -89.0(5) . . . . ?
N3 Ru1 N8 C12 -90.0(3) . . . . ?
N9 Ru1 N8 C12 3.0(3) . . . . ?
N10 Ru1 N8 C12 4.8(7) . . . . ?
N1 Ru1 N8 C12 -168.3(3) . . . . ?
Cl1 Ru1 N8 C12 92.3(3) . . . . ?
N3 Ru1 N9 C17 -88.1(4) . . . . ?
N10 Ru1 N9 C17 2.1(4) . . . . ?
N8 Ru1 N9 C17 -178.5(4) . . . . ?
N1 Ru1 N9 C17 -78.1(12) . . . . ?
Cl1 Ru1 N9 C17 92.5(4) . . . . ?
N3 Ru1 N9 C13 86.9(4) . . . . ?
N10 Ru1 N9 C13 177.1(4) . . . . ?
N8 Ru1 N9 C13 -3.5(4) . . . . ?
N1 Ru1 N9 C13 96.9(11) . . . . ?
Cl1 Ru1 N9 C13 -92.5(4) . . . . ?
N3 Ru1 N10 C22 -85.2(5) . . . . ?
N9 Ru1 N10 C22 -178.2(5) . . . . ?
N8 Ru1 N10 C22 180.0(4) . . . . ?
N1 Ru1 N10 C22 -6.8(5) . . . . ?
Cl1 Ru1 N10 C22 92.8(5) . . . . ?
N3 Ru1 N10 C18 90.5(4) . . . . ?
N9 Ru1 N10 C18 -2.6(3) . . . . ?
N8 Ru1 N10 C18 -4.3(7) . . . . ?
N1 Ru1 N10 C18 168.8(3) . . . . ?
Cl1 Ru1 N10 C18 -91.5(3) . . . . ?
N2 N1 C2 C3 -0.3(6) . . . . ?
Ru1 N1 C2 C3 -176.2(4) . . . . ?
N2 N1 C2 C1 -178.6(6) . . . . ?
Ru1 N1 C2 C1 5.4(10) . . . . ?
N1 C2 C3 C4 -0.3(7) . . . . ?
C1 C2 C3 C4 177.9(6) . . . . ?
C2 C3 C4 N2 0.8(6) . . . . ?
C2 C3 C4 C5 -175.5(7) . . . . ?
N1 N2 C4 C3 -1.0(6) . . . . ?
C6 N2 C4 C3 175.8(5) . . . . ?
N1 N2 C4 C5 175.7(6) . . . . ?
C6 N2 C4 C5 -7.5(9) . . . . ?
N6 N5 C6 N3 -1.5(9) . . . . ?
N6 N5 C6 N2 -180.0(5) . . . . ?
N4 N3 C6 N5 1.8(7) . . . . ?
Ru1 N3 C6 N5 -177.2(4) . . . . ?
N4 N3 C6 N2 -179.6(4) . . . . ?
Ru1 N3 C6 N2 1.4(6) . . . . ?
N1 N2 C6 N5 177.2(5) . . . . ?
C4 N2 C6 N5 0.5(9) . . . . ?
N1 N2 C6 N3 -1.5(6) . . . . ?
C4 N2 C6 N3 -178.1(5) . . . . ?
N5 N6 C7 N7 -178.3(6) . . . . ?
N5 N6 C7 N4 0.5(9) . . . . ?
N3 N4 C7 N6 -0.2(8) . . . . ?
N3 N4 C7 N7 178.7(5) . . . . ?
C12 N8 C8 C9 1.8(8) . . . . ?
Ru1 N8 C8 C9 -176.8(5) . . . . ?
N8 C8 C9 C10 -1.1(10) . . . . ?
C8 C9 C10 C11 -0.3(10) . . . . ?
C9 C10 C11 C12 1.0(10) . . . . ?
C8 N8 C12 C11 -1.1(8) . . . . ?
Ru1 N8 C12 C11 177.8(4) . . . . ?
C8 N8 C12 C13 178.9(5) . . . . ?
Ru1 N8 C12 C13 -2.2(5) . . . . ?
C10 C11 C12 N8 -0.3(9) . . . . ?
C10 C11 C12 C13 179.7(5) . . . . ?
C17 N9 C13 C14 -1.3(7) . . . . ?
Ru1 N9 C13 C14 -176.1(4) . . . . ?
C17 N9 C13 C12 178.2(4) . . . . ?
Ru1 N9 C13 C12 3.3(6) . . . . ?
N8 C12 C13 N9 -0.5(6) . . . . ?
C11 C12 C13 N9 179.5(5) . . . . ?
N8 C12 C13 C14 178.9(5) . . . . ?
C11 C12 C13 C14 -1.1(9) . . . . ?
N9 C13 C14 C15 -0.3(9) . . . . ?
C12 C13 C14 C15 -179.6(5) . . . . ?
C13 C14 C15 C16 0.7(10) . . . . ?
C14 C15 C16 C17 0.4(9) . . . . ?
C13 N9 C17 C16 2.3(8) . . . . ?
Ru1 N9 C17 C16 177.2(4) . . . . ?
C13 N9 C17 C18 -176.1(4) . . . . ?
Ru1 N9 C17 C18 -1.2(6) . . . . ?
C15 C16 C17 N9 -1.9(8) . . . . ?
C15 C16 C17 C18 176.3(5) . . . . ?
C22 N10 C18 C19 0.1(8) . . . . ?
Ru1 N10 C18 C19 -176.0(4) . . . . ?
C22 N10 C18 C17 178.9(5) . . . . ?
Ru1 N10 C18 C17 2.7(6) . . . . ?
N9 C17 C18 N10 -1.1(7) . . . . ?
C16 C17 C18 N10 -179.4(5) . . . . ?
N9 C17 C18 C19 177.6(5) . . . . ?
C16 C17 C18 C19 -0.7(9) . . . . ?
N10 C18 C19 C20 0.4(9) . . . . ?
C17 C18 C19 C20 -178.3(6) . . . . ?
C18 C19 C20 C21 -0.8(10) . . . . ?
C19 C20 C21 C22 0.7(10) . . . . ?
C18 N10 C22 C21 -0.2(8) . . . . ?
Ru1 N10 C22 C21 175.2(4) . . . . ?
C20 C21 C22 N10 -0.2(10) . . . . ?
